data_1539839
loop_
_publ_author_name
'Cordier, S.'
'Sergent, M.'
'Perrin, C.'

_publ_section_title
;
 New series of niobium oxychlorides, M2 RE Nb6 Cl15 O3 (M= monovalent
 cation, RE= rare earth) and M2 U Nb6 Cl15 O3. The crystal structure of
 Cs2 U Nb6 Cl15 O3
;
_journal_name_full 'Materials Research Bulletin'
_journal_page_first 25
_journal_page_last 33
_journal_volume 32
_journal_year 1997
_chemical_formula_sum 'Cl15 Cs2 Nb6 O3 U'
_chemical_name_systematic 'Cs2 U (O3 Cl9 (Nb Cl)6)'
_space_group_IT_number 163
_symmetry_space_group_name_Hall '-P 3 2c'
_symmetry_space_group_name_H-M 'P -3 1 c'
_cell_angle_alpha 90
_cell_angle_beta 90
_cell_angle_gamma 120
_cell_formula_units_Z 2
_cell_length_a 9.208
_cell_length_b 9.208
_cell_length_c 17.095
_cell_volume 1255.250
_citation_journal_id_ASTM MRBUAC
_cod_data_source_file Cordier_MRBUAC_1997_1753.cif
_cod_data_source_block Cl15Cs2Nb6O3U1
_cod_original_cell_volume 1255.25
_cod_original_formula_sum 'Cl15 Cs2 Nb6 O3 U1'
_cod_database_code 1539839

loop_
_symmetry_equiv_pos_as_xyz
x,y,z
-y,x-y,z
-x+y,-x,z
-y,-x,-z+1/2
x,x-y,-z+1/2
-x+y,y,-z+1/2
-x,-y,-z
y,-x+y,-z
x-y,x,-z
y,x,z-1/2
-x,-x+y,z-1/2
x-y,-y,z-1/2

loop_
_atom_site_label
_atom_site_type_symbol
_atom_site_fract_x
_atom_site_fract_y
_atom_site_fract_z
_atom_site_occupancy
_atom_site_U_iso_or_equiv
Cs1 Cs+1 0.6667 0.3333 0.04746 1 0.0
Nb1 Nb+2 0.82015 0.01503 0.68196 1 0.0
Cl3 Cl-1 0.22 0.0161 0.08599 1 0.0
O1 O-2 0.1838 0.3676 0.25 1 0.0
U1 U+4 0.6667 0.3333 0.75 1 0.0
Cl1 Cl-1 0.6024 0.0741 0.6164 1 0.0
Cl2 Cl-1 0.4232 0.2116 0.25 1 0.0
